data_1554492
loop_
_publ_author_name
'Zhao, Mingzhu'
'Cai, Juewang'
'Zhao, Xiaoming'

_publ_section_title
;
 Silver-promoted selective fluorination of 2-aminopyrimidines: synthesis
 of 5-fluoro-2-aminopyrimidine derivatives
;
_journal_issue 4
_journal_name_full 'Organic Chemistry Frontiers'
_journal_page_first 426
_journal_paper_doi 10.1039/C8QO01054D
_journal_volume 6
_journal_year 2019
_chemical_formula_sum 'C70 H56 Ag5 Cl2 N6 P4'
_chemical_formula_weight 1715.33
_space_group_crystal_system orthorhombic
_space_group_IT_number 41
_space_group_name_Hall 'A 2 -2ab'
_space_group_name_H-M_alt 'A e a 2'
_atom_sites_solution_hydrogens mixed
_audit_creation_method SHELXL-2014/7
_audit_update_record
;
2016-10-14 deposited with the CCDC.
2018-11-12 downloaded from the CCDC.
;
_cell_angle_alpha 90
_cell_angle_beta 90
_cell_angle_gamma 90
_cell_formula_units_Z 8
_cell_length_a 27.38(3)
_cell_length_b 26.90(3)
_cell_length_c 24.03(3)
_cell_measurement_reflns_used 9773
_cell_measurement_temperature 296(2)
_cell_measurement_theta_max 25.35
_cell_measurement_theta_min 2.86
_cell_volume 17699(4)
_computing_cell_refinement 'Bruker SAINT'
_computing_data_collection 'Bruker APEX3'
_computing_data_reduction 'Bruker SAINT'
_computing_molecular_graphics 'Bruker SHELXTL'
_computing_publication_material 'Bruker SHELXTL'
_computing_structure_refinement 'SHELXL-2014/7 (Sheldrick, 2014)'
_computing_structure_solution 'SHELXS-97 (Sheldrick 2008)'
_diffrn_ambient_temperature 296(2)
_diffrn_measured_fraction_theta_full 0.998
_diffrn_measured_fraction_theta_max 0.995
_diffrn_measurement_device_type 'Bruker APEX-III CMOS'
_diffrn_measurement_method '\f and \w scans'
_diffrn_radiation_type MoK\a
_diffrn_radiation_wavelength 0.71073
_diffrn_reflns_av_R_equivalents 0.0759
_diffrn_reflns_av_unetI/netI 0.0370
_diffrn_reflns_Laue_measured_fraction_full 0.998
_diffrn_reflns_Laue_measured_fraction_max 0.995
_diffrn_reflns_limit_h_max 32
_diffrn_reflns_limit_h_min -32
_diffrn_reflns_limit_k_max 31
_diffrn_reflns_limit_k_min -32
_diffrn_reflns_limit_l_max 28
_diffrn_reflns_limit_l_min -28
_diffrn_reflns_number 91342
_diffrn_reflns_point_group_measured_fraction_full 0.995
_diffrn_reflns_point_group_measured_fraction_max 0.992
_diffrn_reflns_theta_full 25.242
_diffrn_reflns_theta_max 25.287
_diffrn_reflns_theta_min 2.845
_exptl_absorpt_coefficient_mu 1.255
_exptl_absorpt_correction_type multi-scan
_exptl_absorpt_process_details sadabs
_exptl_crystal_colour orange
_exptl_crystal_density_diffrn 1.288
_exptl_crystal_description block
_exptl_crystal_F_000 6776
_exptl_crystal_size_max 0.350
_exptl_crystal_size_mid 0.320
_exptl_crystal_size_min 0.300
_exptl_transmission_factor_max 0.7448
_exptl_transmission_factor_min 0.5276
_refine_diff_density_max 0.837
_refine_diff_density_min -0.767
_refine_diff_density_rms 0.110
_refine_ls_abs_structure_details
; 
 Flack x determined using 5352 quotients [(I+)-(I-)]/[(I+)+(I-)] 
 (Parsons, Flack and Wagner, Acta Cryst. B69 (2013) 249-259). 
;
_refine_ls_abs_structure_Flack -0.030(16)
_refine_ls_extinction_method none
_refine_ls_goodness_of_fit_ref 1.112
_refine_ls_hydrogen_treatment constr
_refine_ls_matrix_type full
_refine_ls_number_parameters 803
_refine_ls_number_reflns 15976
_refine_ls_number_restraints 2531
_refine_ls_restrained_S_all 1.077
_refine_ls_R_factor_all 0.0794
_refine_ls_R_factor_gt 0.0647
_refine_ls_shift/su_max 0.001
_refine_ls_shift/su_mean 0.000
_refine_ls_structure_factor_coef Fsqd
_refine_ls_weighting_details 'w=1/[\s^2^(Fo^2^)+(0.0823P)^2^+106.5564P] where P=(Fo^2^+2Fc^2^)/3'
_refine_ls_weighting_scheme calc
_refine_ls_wR_factor_gt 0.1672
_refine_ls_wR_factor_ref 0.1826
_reflns_Friedel_coverage 0.942
_reflns_Friedel_fraction_full 0.992
_reflns_Friedel_fraction_max 0.988
_reflns_number_gt 13048
_reflns_number_total 15976
_reflns_threshold_expression 'I > 2\s(I)'
_cod_data_source_file c8qo01054d2.cif
_cod_data_source_block 161012a_a_sq_d
_cod_original_cell_volume 17696(31)
_cod_original_sg_symbol_Hall 'A 2 -2ac'
_cod_original_sg_symbol_H-M 'A b a 2'
_cod_database_code 1554492
_shelx_shelxl_version_number 2014/7
_shelx_space_group_comment
; 
The symmetry employed for this shelxl refinement is uniquely defined 
by the following loop, which should always be used as a source of 
symmetry information in preference to the above space-group names. 
They are only intended as comments. 
;
_shelx_estimated_absorpt_t_min 0.668
_shelx_estimated_absorpt_t_max 0.705

loop_
_space_group_symop_operation_xyz
'x, y, z'
'-x, -y, z'
'x+1/2, -y+1/2, z'
'-x+1/2, y+1/2, z'
'x, y+1/2, z+1/2'
'-x, -y+1/2, z+1/2'
'x+1/2, -y+1, z+1/2'
'-x+1/2, y+1, z+1/2'

loop_
_atom_site_label
_atom_site_type_symbol
_atom_site_fract_x
_atom_site_fract_y
_atom_site_fract_z
_atom_site_U_iso_or_equiv
_atom_site_adp_type
_atom_site_occupancy
_atom_site_site_symmetry_order
_atom_site_calc_flag
_atom_site_refinement_flags_posn
_atom_site_refinement_flags_adp
_atom_site_refinement_flags_occupancy
_atom_site_disorder_assembly
_atom_site_disorder_group
Ag1 Ag 0.34371(4) 0.75785(5) 0.61642(6) 0.0761(3) Uani 1 1 d . U . . .
Ag2 Ag 0.29767(4) 0.76482(4) 0.50539(5) 0.0690(3) Uani 1 1 d . U . . .
Ag3 Ag 0.24681(4) 0.64909(4) 0.49521(6) 0.0703(3) Uani 1 1 d . U . . .
Ag4 Ag 0.23377(4) 0.69416(4) 0.60741(5) 0.0713(3) Uani 1 1 d . U . . .
Ag5 Ag 0.36001(3) 0.64003(4) 0.55502(5) 0.0616(3) Uani 1 1 d . U . . .
P1 P 0.36836(12) 0.72642(13) 0.46678(16) 0.0589(8) Uani 1 1 d . U . . .
P2 P 0.41891(13) 0.73607(14) 0.57569(19) 0.0664(9) Uani 1 1 d . U . . .
P3 P 0.27066(13) 0.57273(13) 0.53387(16) 0.0596(8) Uani 1 1 d . U . . .
P4 P 0.27767(12) 0.62358(12) 0.64413(16) 0.0579(8) Uani 1 1 d . U . . .
N1 N 0.2538(4) 0.8199(4) 0.5520(5) 0.058(2) Uani 1 1 d . U . . .
N2 N 0.2710(5) 0.7783(5) 0.6370(6) 0.071(3) Uani 1 1 d . U . . .
H2A H 0.2677 0.7754 0.6724 0.086 Uiso 1 1 d R U . . .
N3 N 0.2183(5) 0.8449(4) 0.6391(6) 0.069(3) Uani 1 1 d . U . . .
N4 N 0.1495(4) 0.7697(5) 0.4704(6) 0.068(3) Uani 1 1 d . U . . .
N5 N 0.2181(4) 0.7209(4) 0.4743(6) 0.068(3) Uani 1 1 d . U . . .
H5A H 0.2231 0.7266 0.4395 0.082 Uiso 1 1 d R U . . .
N6 N 0.1762(4) 0.7347(4) 0.5579(6) 0.065(2) Uani 1 1 d . U . . .
C1 C 0.1655(7) 0.9124(7) 0.7053(9) 0.091(4) Uani 1 1 d . U . . .
H1 H 0.1879 0.8914 0.7225 0.109 Uiso 1 1 calc R U . . .
C2 C 0.3089(5) 0.5864(5) 0.5937(6) 0.058(3) Uani 1 1 d . U . . .
H2 H 0.3249 0.5571 0.6095 0.070 Uiso 1 1 calc R U . . .
C3 C 0.4072(5) 0.6965(5) 0.5165(6) 0.063(3) Uani 1 1 d . U . . .
H3 H 0.4369 0.6827 0.5000 0.075 Uiso 1 1 calc R U . . .
C4 C 0.4639(5) 0.7024(6) 0.6188(8) 0.076(3) Uani 1 1 d . U . . .
C5 C 0.4857(6) 0.7287(7) 0.6635(9) 0.089(4) Uani 1 1 d . U . . .
H5 H 0.4771 0.7616 0.6706 0.106 Uiso 1 1 calc R U . . .
C6 C 0.5196(7) 0.7054(7) 0.6962(9) 0.097(4) Uani 1 1 d . U . . .
H6 H 0.5340 0.7227 0.7254 0.116 Uiso 1 1 calc R U . . .
C7 C 0.5328(7) 0.6568(8) 0.6867(9) 0.097(4) Uani 1 1 d . U . . .
H7 H 0.5556 0.6413 0.7095 0.116 Uiso 1 1 calc R U . . .
C8 C 0.5123(6) 0.6317(7) 0.6437(9) 0.093(4) Uani 1 1 d . U . . .
H8 H 0.5227 0.5998 0.6347 0.112 Uiso 1 1 calc R U . . .
C9 C 0.4764(5) 0.6542(5) 0.6138(8) 0.073(3) Uani 1 1 d . U . . .
H9 H 0.4592 0.6350 0.5883 0.088 Uiso 1 1 calc R U . . .
C10 C 0.4555(6) 0.7884(6) 0.5528(9) 0.088(3) Uani 1 1 d . U . . .
C11 C 0.4368(7) 0.8372(7) 0.5554(11) 0.103(4) Uani 1 1 d . U . . .
H11 H 0.4058 0.8429 0.5698 0.124 Uiso 1 1 calc R U . . .
C12 C 0.4655(9) 0.8775(8) 0.5359(12) 0.123(5) Uani 1 1 d . U . . .
H12 H 0.4539 0.9099 0.5387 0.148 Uiso 1 1 calc R U . . .
C13 C 0.5096(8) 0.8683(8) 0.5134(12) 0.119(5) Uani 1 1 d . U . . .
H13 H 0.5274 0.8948 0.4991 0.143 Uiso 1 1 calc R U . . .
C14 C 0.5010(7) 0.7851(7) 0.5314(9) 0.098(4) Uani 1 1 d . U . . .
H14 H 0.5150 0.7536 0.5308 0.118 Uiso 1 1 calc R U . . .
C15 C 0.4515(7) 0.7502(8) 0.4008(10) 0.107(4) Uani 1 1 d . U . . .
H15 H 0.4636 0.7191 0.4105 0.128 Uiso 1 1 calc R U . . .
C16 C 0.4060(6) 0.7646(7) 0.4218(9) 0.085(3) Uani 1 1 d . U . . .
C17 C 0.4785(8) 0.7790(9) 0.3676(11) 0.121(5) Uani 1 1 d . U . . .
H17 H 0.5092 0.7678 0.3564 0.145 Uiso 1 1 calc R U . . .
C18 C 0.3472(6) 0.6790(6) 0.4164(8) 0.078(3) Uani 1 1 d . U . . .
C19 C 0.3686(6) 0.6297(6) 0.4128(8) 0.080(3) Uani 1 1 d . U . . .
H19 H 0.3938 0.6203 0.4366 0.096 Uiso 1 1 calc R U . . .
C20 C 0.3509(7) 0.5966(7) 0.3732(8) 0.092(4) Uani 1 1 d . U . . .
H20 H 0.3657 0.5658 0.3690 0.110 Uiso 1 1 calc R U . . .
C21 C 0.3111(8) 0.6090(8) 0.3395(9) 0.099(5) Uani 1 1 d . U . . .
H21 H 0.2978 0.5857 0.3151 0.118 Uiso 1 1 calc R U . . .
C22 C 0.3094(6) 0.6911(7) 0.3818(8) 0.085(4) Uani 1 1 d . U . . .
H22 H 0.2951 0.7224 0.3838 0.102 Uiso 1 1 calc R U . . .
C23 C 0.2920(8) 0.6558(8) 0.3428(9) 0.100(5) Uani 1 1 d . U . . .
H23 H 0.2668 0.6648 0.3188 0.121 Uiso 1 1 calc R U . . .
C24 C 0.3044(5) 0.5292(5) 0.4909(7) 0.066(3) Uani 1 1 d . U . . .
C25 C 0.3534(6) 0.5191(5) 0.4962(7) 0.071(3) Uani 1 1 d . U . . .
H25 H 0.3716 0.5357 0.5231 0.085 Uiso 1 1 calc R U . . .
C26 C 0.3765(7) 0.4837(6) 0.4611(8) 0.084(4) Uani 1 1 d . U . . .
H26 H 0.4095 0.4768 0.4657 0.100 Uiso 1 1 calc R U . . .
C27 C 0.3514(8) 0.4602(7) 0.4217(10) 0.097(4) Uani 1 1 d . U . . .
H27 H 0.3667 0.4375 0.3983 0.117 Uiso 1 1 calc R U . . .
C28 C 0.3025(7) 0.4701(7) 0.4161(8) 0.089(4) Uani 1 1 d . U . . .
H28 H 0.2844 0.4542 0.3886 0.106 Uiso 1 1 calc R U . . .
C29 C 0.2802(7) 0.5037(6) 0.4513(7) 0.080(3) Uani 1 1 d . U . . .
H29 H 0.2468 0.5090 0.4475 0.095 Uiso 1 1 calc R U . . .
C30 C 0.2203(5) 0.5337(5) 0.5565(7) 0.067(3) Uani 1 1 d . U . . .
C31 C 0.2251(6) 0.4894(6) 0.5854(8) 0.079(3) Uani 1 1 d . U . . .
H31 H 0.2567 0.4786 0.5929 0.095 Uiso 1 1 calc R U . . .
C32 C 0.1878(6) 0.4605(7) 0.6037(8) 0.089(4) Uani 1 1 d . U . . .
H32 H 0.1942 0.4319 0.6243 0.107 Uiso 1 1 calc R U . . .
C33 C 0.1419(7) 0.4734(8) 0.5919(10) 0.103(5) Uani 1 1 d . U . . .
H33 H 0.1161 0.4533 0.6031 0.124 Uiso 1 1 calc R U . . .
C34 C 0.1329(7) 0.5164(8) 0.5633(10) 0.103(4) Uani 1 1 d . U . . .
H34 H 0.1006 0.5252 0.5569 0.124 Uiso 1 1 calc R U . . .
C35 C 0.1722(5) 0.5500(7) 0.5415(8) 0.087(4) Uani 1 1 d . U . . .
H35 H 0.1660 0.5784 0.5206 0.104 Uiso 1 1 calc R U . . .
C36 C 0.2427(6) 0.5790(6) 0.6870(7) 0.074(3) Uani 1 1 d . U . . .
C37 C 0.2661(5) 0.5418(5) 0.7157(7) 0.069(3) Uani 1 1 d . U . . .
H37 H 0.3000 0.5401 0.7165 0.082 Uiso 1 1 calc R U . . .
C38 C 0.1928(6) 0.5818(6) 0.6850(7) 0.075(3) Uani 1 1 d . U . . .
H38 H 0.1767 0.6066 0.6652 0.090 Uiso 1 1 calc R U . . .
C39 C 0.1658(7) 0.5429(7) 0.7164(8) 0.089(4) Uani 1 1 d . U . . .
H39 H 0.1318 0.5427 0.7164 0.107 Uiso 1 1 calc R U . . .
C40 C 0.1889(7) 0.5103(7) 0.7429(8) 0.091(4) Uani 1 1 d . U . . .
H40 H 0.1711 0.4872 0.7633 0.110 Uiso 1 1 calc R U . . .
C41 C 0.3229(5) 0.6456(5) 0.6925(7) 0.068(3) Uani 1 1 d . U . . .
C42 C 0.3117(7) 0.6852(7) 0.7319(8) 0.090(4) Uani 1 1 d . U . . .
H42 H 0.2809 0.6997 0.7312 0.108 Uiso 1 1 calc R U . . .
C43 C 0.3450(8) 0.7014(9) 0.7696(10) 0.107(5) Uani 1 1 d . U . . .
H43 H 0.3362 0.7264 0.7944 0.129 Uiso 1 1 calc R U . . .
C44 C 0.3893(8) 0.6829(8) 0.7720(10) 0.103(5) Uani 1 1 d . U . . .
H44 H 0.4119 0.6962 0.7968 0.123 Uiso 1 1 calc R U . . .
C45 C 0.4020(7) 0.6451(7) 0.7393(9) 0.095(4) Uani 1 1 d . U . . .
H45 H 0.4328 0.6310 0.7437 0.114 Uiso 1 1 calc R U . . .
C46 C 0.3702(6) 0.6256(7) 0.6976(8) 0.079(3) Uani 1 1 d . U . . .
H46 H 0.3806 0.6001 0.6743 0.095 Uiso 1 1 calc R U . . .
C47 C 0.1078(5) 0.7880(6) 0.5544(8) 0.076(3) Uani 1 1 d . U . . .
H47 H 0.0830 0.8049 0.5729 0.092 Uiso 1 1 calc R U . . .
C48 C 0.1398(5) 0.7563(6) 0.5831(8) 0.071(3) Uani 1 1 d . U . . .
H48 H 0.1348 0.7505 0.6208 0.085 Uiso 1 1 calc R U . . .
C49 C 0.1588(6) 0.9138(6) 0.6467(8) 0.076(3) Uani 1 1 d . U . . .
C50 C 0.1292(6) 0.9465(6) 0.6253(9) 0.087(4) Uani 1 1 d . U . . .
H50 H 0.1282 0.9489 0.5867 0.105 Uiso 1 1 calc R U . . .
C51 C 0.1002(6) 0.9768(6) 0.6541(9) 0.096(4) Uani 1 1 d D U . . .
C52 C 0.1008(8) 0.9758(7) 0.7098(10) 0.103(5) Uani 1 1 d . U . . .
H52 H 0.0790 0.9946 0.7306 0.124 Uiso 1 1 calc R U . . .
C53 C 0.1353(8) 0.9454(8) 0.7352(10) 0.105(5) Uani 1 1 d . U . . .
H53 H 0.1386 0.9470 0.7737 0.126 Uiso 1 1 calc R U . . .
C54 C 0.1145(5) 0.7933(5) 0.4981(7) 0.070(3) Uani 1 1 d . U . . .
C55 C 0.0809(5) 0.8247(6) 0.4643(8) 0.081(3) Uani 1 1 d . U . . .
C56 C 0.0523(5) 0.8601(6) 0.4869(9) 0.086(4) Uani 1 1 d . U . . .
H56 H 0.0547 0.8665 0.5249 0.104 Uiso 1 1 calc R U . . .
C57 C 0.0190(6) 0.8874(6) 0.4550(9) 0.095(4) Uani 1 1 d D U . . .
C58 C 0.0192(7) 0.8808(8) 0.3974(11) 0.111(5) Uani 1 1 d . U . . .
H58 H -0.0007 0.9007 0.3752 0.133 Uiso 1 1 calc R U . . .
C59 C 0.0466(7) 0.8475(8) 0.3744(11) 0.105(5) Uani 1 1 d . U . . .
H59 H 0.0455 0.8433 0.3360 0.125 Uiso 1 1 calc R U . . .
C60 C 0.0789(7) 0.8165(7) 0.4072(9) 0.092(4) Uani 1 1 d . U . . .
H60 H 0.0977 0.7919 0.3906 0.111 Uiso 1 1 calc R U . . .
C63 C 0.1964(5) 0.8866(5) 0.5571(7) 0.066(3) Uani 1 1 d . U . . .
H63 H 0.1774 0.9105 0.5394 0.080 Uiso 1 1 calc R U . . .
C64 C 0.1804(5) 0.7408(5) 0.5001(7) 0.067(3) Uani 1 1 d . U . . .
C65 C 0.2285(5) 0.8556(5) 0.5268(7) 0.067(3) Uani 1 1 d . U . . .
H65 H 0.2319 0.8601 0.4886 0.080 Uiso 1 1 calc R U . . .
C66 C 0.4633(9) 0.8222(9) 0.3504(11) 0.116(5) Uani 1 1 d . U . . .
H66 H 0.4830 0.8413 0.3272 0.140 Uiso 1 1 calc R U . . .
C67 C 0.4206(9) 0.8387(10) 0.3654(11) 0.125(5) Uani 1 1 d . U . . .
H67 H 0.4079 0.8679 0.3506 0.150 Uiso 1 1 calc R U . . .
C68 C 0.3939(8) 0.8103(8) 0.4058(10) 0.107(4) Uani 1 1 d . U . . .
H68 H 0.3664 0.8247 0.4217 0.128 Uiso 1 1 calc R U . . .
C69 C 0.2380(7) 0.5068(7) 0.7435(8) 0.089(4) Uani 1 1 d . U . . .
H69 H 0.2531 0.4810 0.7626 0.107 Uiso 1 1 calc R U . . .
C71 C 0.5288(8) 0.8232(9) 0.5106(12) 0.123(5) Uani 1 1 d . U . . .
H71 H 0.5595 0.8177 0.4954 0.148 Uiso 1 1 calc R U . . .
C72 C 0.2462(5) 0.8153(5) 0.6096(7) 0.066(3) Uani 1 1 d . U . . .
C73 C 0.1945(5) 0.8800(5) 0.6146(7) 0.068(3) Uani 1 1 d . U . . .
Cl1 Cl -0.0146(6) 0.9344(5) 0.4932(13) 0.115(5) Uani 0.64(5) 1 d D U P A 1
Cl2 Cl 0.0596(6) 1.0191(6) 0.6357(15) 0.131(5) Uani 0.64(5) 1 d D U P A 1
Cl1' Cl -0.0174(10) 0.9358(10) 0.4665(18) 0.106(7) Uani 0.36(5) 1 d D U P A 2
Cl2' Cl 0.0605(8) 1.0154(9) 0.6104(15) 0.091(7) Uani 0.36(5) 1 d D U P A 2

loop_
_atom_site_aniso_label
_atom_site_aniso_U_11
_atom_site_aniso_U_22
_atom_site_aniso_U_33
_atom_site_aniso_U_23
_atom_site_aniso_U_13
_atom_site_aniso_U_12
Ag1 0.0560(6) 0.0791(7) 0.0931(8) 0.0118(7) -0.0073(6) 0.0062(5)
Ag2 0.0560(6) 0.0702(6) 0.0809(7) -0.0001(6) 0.0070(5) 0.0154(5)
Ag3 0.0656(6) 0.0615(6) 0.0838(7) 0.0056(6) -0.0080(6) 0.0122(5)
Ag4 0.0699(7) 0.0636(6) 0.0804(7) 0.0129(6) -0.0039(6) 0.0205(5)
Ag5 0.0473(5) 0.0546(5) 0.0830(7) 0.0073(5) -0.0015(5) -0.0035(4)
P1 0.0466(17) 0.0530(17) 0.077(2) 0.0010(16) 0.0041(15) 0.0045(13)
P2 0.0450(17) 0.059(2) 0.095(3) 0.0112(18) -0.0082(17) -0.0009(14)
P3 0.0498(17) 0.0498(17) 0.079(2) 0.0030(16) -0.0026(16) 0.0018(14)
P4 0.0470(16) 0.0498(16) 0.077(2) 0.0110(16) -0.0053(15) 0.0034(13)
N1 0.050(4) 0.060(5) 0.063(5) 0.011(4) -0.004(4) 0.004(4)
N2 0.073(6) 0.064(5) 0.077(6) 0.009(5) 0.008(5) 0.006(5)
N3 0.071(6) 0.056(5) 0.079(6) 0.005(5) 0.010(5) 0.005(5)
N4 0.048(5) 0.071(6) 0.085(6) 0.016(5) -0.006(5) 0.011(5)
N5 0.048(5) 0.069(6) 0.086(6) 0.009(5) -0.006(5) 0.010(5)
N6 0.050(5) 0.067(5) 0.078(5) 0.016(5) -0.001(5) 0.011(4)
C1 0.093(8) 0.074(7) 0.105(8) -0.004(7) 0.021(7) -0.003(7)
C2 0.051(5) 0.048(5) 0.076(6) 0.003(5) -0.001(5) -0.005(4)
C3 0.045(5) 0.053(5) 0.089(6) 0.012(5) 0.000(5) -0.004(4)
C4 0.059(6) 0.066(6) 0.102(7) 0.010(6) -0.018(6) -0.004(5)
C5 0.074(7) 0.078(7) 0.114(8) 0.011(7) -0.022(7) -0.009(6)
C6 0.081(8) 0.092(9) 0.118(10) 0.004(8) -0.033(8) -0.008(8)
C7 0.066(8) 0.096(9) 0.128(10) 0.029(9) -0.023(8) 0.002(8)
C8 0.062(8) 0.084(8) 0.133(11) 0.004(9) -0.017(8) -0.009(7)
C9 0.049(6) 0.063(6) 0.108(8) 0.010(6) -0.012(6) -0.008(5)
C10 0.063(6) 0.075(6) 0.125(7) 0.011(7) -0.001(6) 0.001(6)
C11 0.080(8) 0.090(8) 0.139(10) 0.013(9) 0.009(9) 0.000(7)
C12 0.108(10) 0.086(9) 0.175(12) 0.001(10) 0.024(10) -0.009(9)
C13 0.098(10) 0.087(9) 0.172(12) 0.012(10) 0.018(10) -0.026(8)
C14 0.071(7) 0.078(7) 0.146(8) 0.011(7) 0.011(7) 0.000(6)
C15 0.075(7) 0.104(8) 0.141(9) 0.035(8) 0.031(7) -0.002(7)
C16 0.063(6) 0.080(6) 0.113(7) 0.020(6) 0.010(6) -0.005(6)
C17 0.084(9) 0.119(11) 0.159(12) 0.025(10) 0.048(9) 0.003(9)
C18 0.062(6) 0.071(6) 0.099(7) 0.011(6) 0.012(6) 0.004(6)
C19 0.068(6) 0.077(7) 0.095(7) 0.010(6) 0.003(6) -0.012(6)
C20 0.094(8) 0.077(7) 0.105(8) -0.009(7) 0.013(7) 0.008(7)
C21 0.088(9) 0.103(10) 0.105(10) -0.016(9) 0.006(8) -0.016(8)
C22 0.067(7) 0.088(7) 0.098(8) 0.005(7) -0.001(6) -0.006(6)
C23 0.089(9) 0.109(10) 0.103(10) -0.006(9) -0.002(9) -0.014(9)
C24 0.058(6) 0.057(5) 0.082(6) 0.002(5) -0.005(5) 0.000(5)
C25 0.075(6) 0.047(5) 0.092(7) 0.009(6) 0.008(6) 0.000(5)
C26 0.074(8) 0.061(7) 0.116(9) -0.003(7) 0.003(8) 0.007(6)
C27 0.098(9) 0.074(8) 0.119(10) -0.006(8) 0.016(9) -0.003(8)
C28 0.091(9) 0.076(8) 0.098(9) -0.009(7) -0.006(8) -0.005(7)
C29 0.075(7) 0.070(7) 0.094(8) 0.002(7) 0.002(7) 0.011(6)
C30 0.053(5) 0.062(6) 0.088(6) -0.001(6) -0.004(5) -0.012(5)
C31 0.066(6) 0.069(6) 0.102(7) 0.005(6) 0.011(6) -0.006(6)
C32 0.078(8) 0.085(8) 0.104(9) 0.001(8) 0.009(7) -0.014(7)
C33 0.077(8) 0.108(9) 0.124(10) 0.002(9) 0.013(8) -0.025(8)
C34 0.067(8) 0.116(10) 0.127(10) -0.006(9) 0.004(8) -0.002(8)
C35 0.050(6) 0.098(8) 0.111(9) 0.008(7) 0.004(6) -0.002(6)
C36 0.068(6) 0.065(6) 0.088(6) 0.000(6) 0.000(6) -0.002(5)
C37 0.063(6) 0.052(6) 0.091(7) 0.020(6) 0.005(6) -0.003(5)
C38 0.061(6) 0.078(7) 0.088(7) 0.004(6) 0.001(6) -0.004(6)
C39 0.086(8) 0.093(8) 0.089(8) -0.009(7) 0.006(7) -0.012(7)
C40 0.092(9) 0.082(8) 0.101(9) 0.010(8) 0.012(8) -0.026(7)
C41 0.052(6) 0.061(6) 0.090(7) 0.013(6) 0.008(5) 0.003(5)
C42 0.081(7) 0.083(7) 0.105(8) 0.004(7) -0.008(7) 0.003(7)
C43 0.099(10) 0.103(10) 0.120(10) -0.020(9) -0.011(9) -0.004(9)
C44 0.091(9) 0.098(10) 0.119(10) -0.016(9) -0.018(9) -0.004(8)
C45 0.073(7) 0.099(8) 0.114(8) 0.001(8) -0.021(7) -0.006(7)
C46 0.069(6) 0.073(6) 0.096(7) -0.005(6) -0.004(6) -0.009(6)
C47 0.054(6) 0.072(6) 0.104(7) 0.012(7) -0.003(6) 0.017(5)
C48 0.054(6) 0.066(6) 0.093(7) 0.014(6) -0.003(6) 0.005(5)
C49 0.075(7) 0.057(6) 0.096(7) -0.013(6) 0.018(6) -0.003(6)
C50 0.083(7) 0.065(7) 0.113(8) -0.006(7) 0.020(7) 0.004(6)
C51 0.090(8) 0.066(7) 0.134(10) -0.013(8) 0.029(8) -0.018(7)
C52 0.098(9) 0.073(8) 0.138(10) -0.023(9) 0.035(9) 0.002(8)
C53 0.107(9) 0.092(9) 0.117(10) -0.019(8) 0.032(8) -0.015(8)
C54 0.048(5) 0.063(5) 0.098(7) 0.020(6) -0.010(6) 0.002(5)
C55 0.051(6) 0.070(7) 0.120(8) 0.018(7) -0.018(6) 0.006(5)
C56 0.050(6) 0.079(7) 0.130(9) 0.019(7) -0.008(7) 0.001(6)
C57 0.054(7) 0.083(8) 0.147(10) 0.022(8) -0.014(8) 0.011(6)
C58 0.073(8) 0.098(9) 0.160(11) 0.034(10) -0.028(9) 0.001(8)
C59 0.072(8) 0.107(9) 0.134(10) 0.026(9) -0.024(8) 0.012(8)
C60 0.070(7) 0.082(8) 0.124(9) 0.024(8) -0.018(7) 0.009(7)
C63 0.058(6) 0.055(6) 0.087(7) 0.008(6) 0.008(6) 0.007(5)
C64 0.047(5) 0.061(5) 0.092(6) 0.016(6) -0.006(5) 0.009(5)
C65 0.061(6) 0.062(6) 0.077(6) 0.010(5) 0.004(5) 0.008(5)
C66 0.101(10) 0.109(10) 0.139(11) 0.025(10) 0.038(9) -0.013(9)
C67 0.116(11) 0.108(10) 0.151(12) 0.035(10) 0.034(10) 0.009(10)
C68 0.092(8) 0.095(8) 0.134(9) 0.020(8) 0.028(8) 0.011(8)
C69 0.094(9) 0.077(8) 0.096(9) 0.018(8) 0.009(8) -0.004(7)
C71 0.096(10) 0.100(10) 0.174(12) 0.012(10) 0.027(10) -0.019(9)
C72 0.062(6) 0.060(5) 0.075(6) 0.007(5) 0.009(6) -0.009(5)
C73 0.061(6) 0.059(6) 0.084(6) 0.008(6) 0.025(5) -0.004(5)
Cl1 0.076(5) 0.083(5) 0.185(14) 0.051(8) -0.013(9) 0.024(4)
Cl2 0.085(6) 0.112(7) 0.196(14) -0.052(9) 0.041(9) 0.026(5)
Cl1' 0.075(8) 0.087(10) 0.154(16) 0.039(11) -0.036(11) 0.018(7)
Cl2' 0.063(8) 0.076(9) 0.135(15) -0.014(9) 0.032(9) 0.013(6)

loop_
_atom_type_symbol
_atom_type_description
_atom_type_scat_dispersion_real
_atom_type_scat_dispersion_imag
_atom_type_scat_source
C C 0.0033 0.0016 'International Tables Vol C Tables 4.2.6.8 and 6.1.1.4'
N N 0.0061 0.0033 'International Tables Vol C Tables 4.2.6.8 and 6.1.1.4'
P P 0.1023 0.0942 'International Tables Vol C Tables 4.2.6.8 and 6.1.1.4'
Ag Ag -0.8971 1.1015 'International Tables Vol C Tables 4.2.6.8 and 6.1.1.4'
Cl Cl 0.1484 0.1585 'International Tables Vol C Tables 4.2.6.8 and 6.1.1.4'
H H 0.0000 0.0000 'International Tables Vol C Tables 4.2.6.8 and 6.1.1.4'

loop_
_geom_angle_atom_site_label_1
_geom_angle_atom_site_label_2
_geom_angle_atom_site_label_3
_geom_angle
N2 Ag1 P2 168.9(4)
N2 Ag1 Ag2 78.1(4)
P2 Ag1 Ag2 90.77(13)
N1 Ag2 P1 158.2(3)
N1 Ag2 N5 89.7(4)
P1 Ag2 N5 111.9(3)
N1 Ag2 Ag1 79.4(3)
P1 Ag2 Ag1 88.71(12)
N5 Ag2 Ag1 126.2(3)
N5 Ag3 P3 169.3(4)
N5 Ag3 Ag4 78.5(4)
P3 Ag3 Ag4 91.81(12)
N6 Ag4 P4 157.1(3)
N6 Ag4 N2 89.8(4)
P4 Ag4 N2 113.1(3)
N6 Ag4 Ag3 78.7(3)
P4 Ag4 Ag3 87.18(12)
N2 Ag4 Ag3 124.0(3)
C3 Ag5 C2 176.6(5)
C3 P1 C16 108.3(8)
C3 P1 C18 108.2(7)
C16 P1 C18 100.3(9)
C3 P1 Ag2 114.7(5)
C16 P1 Ag2 116.7(6)
C18 P1 Ag2 107.4(5)
C3 P2 C10 108.5(9)
C3 P2 C4 105.8(7)
C10 P2 C4 100.5(8)
C3 P2 Ag1 108.6(5)
C10 P2 Ag1 114.6(6)
C4 P2 Ag1 118.2(6)
C24 P3 C2 106.8(6)
C24 P3 C30 100.6(7)
C2 P3 C30 108.5(7)
C24 P3 Ag3 118.8(5)
C2 P3 Ag3 107.3(4)
C30 P3 Ag3 114.4(5)
C2 P4 C41 107.0(7)
C2 P4 C36 105.2(7)
C41 P4 C36 102.1(7)
C2 P4 Ag4 115.5(5)
C41 P4 Ag4 108.7(5)
C36 P4 Ag4 117.1(5)
C65 N1 C72 115.8(12)
C65 N1 Ag2 122.3(10)
C72 N1 Ag2 121.4(9)
C72 N2 Ag1 122.7(10)
C72 N2 Ag4 107.9(9)
Ag1 N2 Ag4 94.5(5)
C72 N2 H2A 119.3
Ag1 N2 H2A 107.8
Ag4 N2 H2A 98.7
C73 N3 C72 119.4(14)
C54 N4 C64 117.5(14)
C64 N5 Ag3 122.9(10)
C64 N5 Ag2 109.8(10)
Ag3 N5 Ag2 92.0(4)
C64 N5 H5A 120.6
Ag3 N5 H5A 109.2
Ag2 N5 H5A 93.8
C48 N6 C64 118.0(12)
C48 N6 Ag4 120.4(11)
C64 N6 Ag4 121.4(9)
C53 C1 C49 114(2)
C53 C1 H1 122.8
C49 C1 H1 122.8
P4 C2 P3 112.0(7)
P4 C2 Ag5 102.8(6)
P3 C2 Ag5 99.4(6)
P4 C2 H2 113.8
P3 C2 H2 113.8
Ag5 C2 H2 113.8
P1 C3 P2 111.5(7)
P1 C3 Ag5 104.0(6)
P2 C3 Ag5 100.3(7)
P1 C3 H3 113.3
P2 C3 H3 113.3
Ag5 C3 H3 113.3
C9 C4 C5 116.2(15)
C9 C4 P2 126.2(13)
C5 C4 P2 117.5(12)
C6 C5 C4 119.4(18)
C6 C5 H5 120.3
C4 C5 H5 120.3
C5 C6 C7 121.3(19)
C5 C6 H6 119.4
C7 C6 H6 119.4
C8 C7 C6 119.4(18)
C8 C7 H7 120.3
C6 C7 H7 120.3
C7 C8 C9 118.7(18)
C7 C8 H8 120.6
C9 C8 H8 120.6
C4 C9 C8 124.4(17)
C4 C9 H9 117.8
C8 C9 H9 117.8
C14 C10 C11 114.5(17)
C14 C10 P2 125.0(14)
C11 C10 P2 120.5(14)
C10 C11 C12 120(2)
C10 C11 H11 120.2
C12 C11 H11 120.2
C13 C12 C11 119(2)
C13 C12 H12 120.4
C11 C12 H12 120.4
C71 C13 C12 123(2)
C71 C13 H13 118.5
C12 C13 H13 118.5
C10 C14 C71 127(2)
C10 C14 H14 116.6
C71 C14 H14 116.6
C17 C15 C16 123(2)
C17 C15 H15 118.3
C16 C15 H15 118.3
C68 C16 C15 111.9(17)
C68 C16 P1 123.6(15)
C15 C16 P1 124.5(14)
C66 C17 C15 122(2)
C66 C17 H17 119.0
C15 C17 H17 119.0
C22 C18 C19 119.0(17)
C22 C18 P1 118.1(13)
C19 C18 P1 122.9(13)
C20 C19 C18 119.0(17)
C20 C19 H19 120.5
C18 C19 H19 120.5
C19 C20 C21 121.1(18)
C19 C20 H20 119.4
C21 C20 H20 119.4
C23 C21 C20 118.9(19)
C23 C21 H21 120.6
C20 C21 H21 120.6
C18 C22 C23 120.0(19)
C18 C22 H22 120.0
C23 C22 H22 120.0
C21 C23 C22 122(2)
C21 C23 H23 119.1
C22 C23 H23 119.1
C29 C24 C25 116.4(15)
C29 C24 P3 118.8(11)
C25 C24 P3 124.8(12)
C24 C25 C26 120.7(16)
C24 C25 H25 119.6
C26 C25 H25 119.6
C27 C26 C25 120.7(17)
C27 C26 H26 119.6
C25 C26 H26 119.6
C26 C27 C28 118.9(19)
C26 C27 H27 120.5
C28 C27 H27 120.5
C27 C28 C29 119.8(18)
C27 C28 H28 120.1
C29 C28 H28 120.1
C24 C29 C28 123.4(17)
C24 C29 H29 118.3
C28 C29 H29 118.3
C31 C30 C35 118.5(14)
C31 C30 P3 125.0(11)
C35 C30 P3 116.5(12)
C32 C31 C30 125.8(17)
C32 C31 H31 117.1
C30 C31 H31 117.1
C33 C32 C31 119.3(19)
C33 C32 H32 120.4
C31 C32 H32 120.4
C32 C33 C34 119.8(18)
C32 C33 H33 120.1
C34 C33 H33 120.1
C33 C34 C35 123.9(18)
C33 C34 H34 118.1
C35 C34 H34 118.1
C30 C35 C34 112.7(16)
C30 C35 H35 123.7
C34 C35 H35 123.7
C38 C36 C37 121.5(15)
C38 C36 P4 117.5(13)
C37 C36 P4 120.7(12)
C36 C37 C69 118.5(15)
C36 C37 H37 120.8
C69 C37 H37 120.8
C36 C38 C39 116.1(16)
C36 C38 H38 121.9
C39 C38 H38 121.9
C40 C39 C38 119.8(18)
C40 C39 H39 120.1
C38 C39 H39 120.1
C39 C40 C69 123.9(18)
C39 C40 H40 118.1
C69 C40 H40 118.1
C46 C41 C42 114.6(15)
C46 C41 P4 124.3(13)
C42 C41 P4 121.0(12)
C43 C42 C41 121.7(18)
C43 C42 H42 119.1
C41 C42 H42 119.1
C44 C43 C42 122(2)
C44 C43 H43 119.0
C42 C43 H43 119.0
C43 C44 C45 120(2)
C43 C44 H44 119.9
C45 C44 H44 119.9
C44 C45 C46 122.5(19)
C44 C45 H45 118.8
C46 C45 H45 118.8
C41 C46 C45 118.8(17)
C41 C46 H46 120.6
C45 C46 H46 120.6
C54 C47 C48 117.7(15)
C54 C47 H47 121.2
C48 C47 H47 121.2
N6 C48 C47 121.4(16)
N6 C48 H48 119.3
C47 C48 H48 119.3
C50 C49 C1 119.3(17)
C50 C49 C73 126.5(17)
C1 C49 C73 113.5(16)
C49 C50 C51 125(2)
C49 C50 H50 117.3
C51 C50 H50 117.3
C50 C51 C52 119.9(19)
C50 C51 Cl2 133(2)
C52 C51 Cl2 107(2)
C50 C51 Cl2' 113.7(19)
C52 C51 Cl2' 126(2)
C51 C52 C53 117.5(18)
C51 C52 H52 121.3
C53 C52 H52 121.3
C52 C53 C1 123(2)
C52 C53 H53 118.5
C1 C53 H53 118.5
N4 C54 C47 122.7(13)
N4 C54 C55 116.4(15)
C47 C54 C55 120.9(15)
C56 C55 C60 119.1(16)
C56 C55 C54 122.7(18)
C60 C55 C54 118.2(16)
C55 C56 C57 122(2)
C55 C56 H56 119.1
C57 C56 H56 119.1
C58 C57 C56 118.4(17)
C58 C57 Cl1' 105(2)
C56 C57 Cl1' 135(2)
C58 C57 Cl1 126.3(17)
C56 C57 Cl1 114.7(18)
C59 C58 C57 120.9(19)
C59 C58 H58 119.6
C57 C58 H58 119.6
C58 C59 C60 121(2)
C58 C59 H59 119.3
C60 C59 H59 119.3
C55 C60 C59 118(2)
C55 C60 H60 121.0
C59 C60 H60 121.0
C73 C63 C65 117.2(13)
C73 C63 H63 121.4
C65 C63 H63 121.4
N5 C64 N4 118.4(15)
N5 C64 N6 118.9(12)
N4 C64 N6 122.5(13)
N1 C65 C63 121.0(15)
N1 C65 H65 119.5
C63 C65 H65 119.5
C17 C66 C67 120(2)
C17 C66 H66 119.9
C67 C66 H66 119.9
C66 C67 C68 118(2)
C66 C67 H67 121.2
C68 C67 H67 121.2
C16 C68 C67 124(2)
C16 C68 H68 117.9
C67 C68 H68 117.9
C40 C69 C37 120.1(17)
C40 C69 H69 120.0
C37 C69 H69 120.0
C13 C71 C14 117(2)
C13 C71 H71 121.7
C14 C71 H71 121.7
N3 C72 N2 118.0(14)
N3 C72 N1 124.4(13)
N2 C72 N1 117.5(13)
N3 C73 C63 121.9(14)
N3 C73 C49 121.5(15)
C63 C73 C49 116.3(14)

loop_
_geom_bond_atom_site_label_1
_geom_bond_atom_site_label_2
_geom_bond_distance
Ag1 N2 2.124(12)
Ag1 P2 2.354(4)
Ag1 Ag2 2.957(3)
Ag2 N1 2.213(12)
Ag2 P1 2.382(4)
Ag2 N5 2.588(12)
Ag3 N5 2.146(12)
Ag3 P3 2.347(4)
Ag3 Ag4 2.977(3)
Ag4 N6 2.255(11)
Ag4 P4 2.414(4)
Ag4 N2 2.583(13)
Ag5 C3 2.199(13)
Ag5 C2 2.216(13)
P1 C3 1.789(14)
P1 C16 1.812(17)
P1 C18 1.851(19)
P2 C3 1.805(16)
P2 C10 1.815(17)
P2 C4 1.847(15)
P3 C24 1.814(15)
P3 C2 1.816(14)
P3 C30 1.817(14)
P4 C2 1.788(14)
P4 C41 1.798(17)
P4 C36 1.848(17)
N1 C65 1.330(18)
N1 C72 1.40(2)
N2 C72 1.373(19)
N2 H2A 0.8599
N3 C73 1.288(19)
N3 C72 1.311(19)
N4 C54 1.33(2)
N4 C64 1.352(17)
N5 C64 1.317(19)
N5 H5A 0.8600
N6 C48 1.30(2)
N6 C64 1.40(2)
C1 C53 1.41(3)
C1 C49 1.42(3)
C1 H1 0.9300
C2 H2 0.9800
C3 H3 0.9800
C4 C9 1.35(2)
C4 C5 1.42(3)
C5 C6 1.37(3)
C5 H5 0.9300
C6 C7 1.37(3)
C6 H6 0.9300
C7 C8 1.35(3)
C7 H7 0.9300
C8 C9 1.36(2)
C8 H8 0.9300
C9 H9 0.9300
C10 C14 1.35(2)
C10 C11 1.41(3)
C11 C12 1.42(3)
C11 H11 0.9300
C12 C13 1.35(3)
C12 H12 0.9300
C13 C71 1.32(3)
C13 H13 0.9300
C14 C71 1.37(3)
C14 H14 0.9300
C15 C17 1.34(3)
C15 C16 1.40(3)
C15 H15 0.9300
C16 C68 1.33(3)
C17 C66 1.30(3)
C17 H17 0.9300
C18 C22 1.37(2)
C18 C19 1.45(2)
C19 C20 1.39(3)
C19 H19 0.9300
C20 C21 1.40(3)
C20 H20 0.9300
C21 C23 1.37(3)
C21 H21 0.9300
C22 C23 1.41(3)
C22 H22 0.9300
C23 H23 0.9300
C24 C29 1.35(2)
C24 C25 1.38(2)
C25 C26 1.42(2)
C25 H25 0.9300
C26 C27 1.33(3)
C26 H26 0.9300
C27 C28 1.37(3)
C27 H27 0.9300
C28 C29 1.38(2)
C28 H28 0.9300
C29 H29 0.9300
C30 C31 1.38(2)
C30 C35 1.43(2)
C31 C32 1.36(2)
C31 H31 0.9300
C32 C33 1.34(3)
C32 H32 0.9300
C33 C34 1.37(3)
C33 H33 0.9300
C34 C35 1.50(3)
C34 H34 0.9300
C35 H35 0.9300
C36 C38 1.37(2)
C36 C37 1.37(2)
C37 C69 1.39(2)
C37 H37 0.9300
C38 C39 1.49(2)
C38 H38 0.9300
C39 C40 1.25(3)
C39 H39 0.9300
C40 C69 1.35(3)
C40 H40 0.9300
C41 C46 1.41(2)
C41 C42 1.46(2)
C42 C43 1.36(3)
C42 H42 0.9300
C43 C44 1.31(3)
C43 H43 0.9300
C44 C45 1.33(3)
C44 H44 0.9300
C45 C46 1.43(2)
C45 H45 0.9300
C46 H46 0.9300
C47 C54 1.37(2)
C47 C48 1.40(2)
C47 H47 0.9300
C48 H48 0.9300
C49 C50 1.30(2)
C49 C73 1.54(2)
C50 C51 1.33(2)
C50 H50 0.9300
C51 C52 1.34(3)
C51 Cl2 1.65(2)
C51 Cl2' 1.83(2)
C52 C53 1.39(3)
C52 H52 0.9300
C53 H53 0.9300
C54 C55 1.49(2)
C55 C56 1.35(2)
C55 C60 1.39(3)
C56 C57 1.40(2)
C56 H56 0.9300
C57 C58 1.40(3)
C57 Cl1' 1.66(2)
C57 Cl1 1.81(2)
C58 C59 1.29(3)
C58 H58 0.9300
C59 C60 1.45(2)
C59 H59 0.9300
C60 H60 0.9300
C63 C73 1.39(2)
C63 C65 1.41(2)
C63 H63 0.9300
C65 H65 0.9300
C66 C67 1.30(3)
C66 H66 0.9300
C67 C68 1.44(3)
C67 H67 0.9300
C68 H68 0.9300
C69 H69 0.9300
C71 H71 0.9300

loop_
_geom_torsion_atom_site_label_1
_geom_torsion_atom_site_label_2
_geom_torsion_atom_site_label_3
_geom_torsion_atom_site_label_4
_geom_torsion
C41 P4 C2 P3 -167.4(7)
C36 P4 C2 P3 84.5(8)
Ag4 P4 C2 P3 -46.3(8)
C41 P4 C2 Ag5 -61.6(7)
C36 P4 C2 Ag5 -169.7(7)
Ag4 P4 C2 Ag5 59.5(6)
C24 P3 C2 P4 -173.4(7)
C30 P3 C2 P4 -65.8(9)
Ag3 P3 C2 P4 58.3(7)
C24 P3 C2 Ag5 78.6(7)
C30 P3 C2 Ag5 -173.8(6)
Ag3 P3 C2 Ag5 -49.8(5)
C16 P1 C3 P2 84.8(10)
C18 P1 C3 P2 -167.3(7)
Ag2 P1 C3 P2 -47.5(8)
C16 P1 C3 Ag5 -167.9(8)
C18 P1 C3 Ag5 -60.0(8)
Ag2 P1 C3 Ag5 59.8(7)
C10 P2 C3 P1 -67.4(9)
C4 P2 C3 P1 -174.5(7)
Ag1 P2 C3 P1 57.7(7)
C10 P2 C3 Ag5 -177.1(6)
C4 P2 C3 Ag5 75.8(7)
Ag1 P2 C3 Ag5 -52.0(5)
C3 P2 C4 C9 -13.8(18)
C10 P2 C4 C9 -126.6(17)
Ag1 P2 C4 C9 108.0(16)
C3 P2 C4 C5 169.8(14)
C10 P2 C4 C5 57.0(16)
Ag1 P2 C4 C5 -68.4(15)
C9 C4 C5 C6 4(3)
P2 C4 C5 C6 -179.4(16)
C4 C5 C6 C7 0(3)
C5 C6 C7 C8 1(3)
C6 C7 C8 C9 -5(3)
C5 C4 C9 C8 -9(3)
P2 C4 C9 C8 174.8(15)
C7 C8 C9 C4 10(3)
C3 P2 C10 C14 -63(2)
C4 P2 C10 C14 48(2)
Ag1 P2 C10 C14 175.8(18)
C3 P2 C10 C11 115.9(19)
C4 P2 C10 C11 -133(2)
Ag1 P2 C10 C11 -6(2)
C14 C10 C11 C12 0(3)
P2 C10 C11 C12 -178.3(19)
C10 C11 C12 C13 2(4)
C11 C12 C13 C71 -3(5)
C11 C10 C14 C71 -3(4)
P2 C10 C14 C71 176(2)
C17 C15 C16 C68 -2(4)
C17 C15 C16 P1 180(2)
C3 P1 C16 C68 -137.5(19)
C18 P1 C16 C68 109(2)
Ag2 P1 C16 C68 -6(2)
C3 P1 C16 C15 41(2)
C18 P1 C16 C15 -72(2)
Ag2 P1 C16 C15 172.3(18)
C16 C15 C17 C66 -3(5)
C3 P1 C18 C22 166.7(13)
C16 P1 C18 C22 -80.0(15)
Ag2 P1 C18 C22 42.3(15)
C3 P1 C18 C19 -12.5(16)
C16 P1 C18 C19 100.8(15)
Ag2 P1 C18 C19 -136.8(13)
C22 C18 C19 C20 2(2)
P1 C18 C19 C20 -179.1(13)
C18 C19 C20 C21 -4(3)
C19 C20 C21 C23 5(3)
C19 C18 C22 C23 -1(3)
P1 C18 C22 C23 -179.7(14)
C20 C21 C23 C22 -4(3)
C18 C22 C23 C21 2(3)
C2 P3 C24 C29 164.0(13)
C30 P3 C24 C29 50.8(14)
Ag3 P3 C24 C29 -74.8(14)
C2 P3 C24 C25 -14.6(15)
C30 P3 C24 C25 -127.8(14)
Ag3 P3 C24 C25 106.6(13)
C29 C24 C25 C26 0(2)
P3 C24 C25 C26 178.9(12)
C24 C25 C26 C27 1(3)
C25 C26 C27 C28 -1(3)
C26 C27 C28 C29 0(3)
C25 C24 C29 C28 -2(2)
P3 C24 C29 C28 179.4(14)
C27 C28 C29 C24 2(3)
C24 P3 C30 C31 58.2(17)
C2 P3 C30 C31 -53.6(17)
Ag3 P3 C30 C31 -173.3(14)
C24 P3 C30 C35 -120.0(14)
C2 P3 C30 C35 128.1(14)
Ag3 P3 C30 C35 8.4(15)
C35 C30 C31 C32 -3(3)
P3 C30 C31 C32 178.3(15)
C30 C31 C32 C33 3(3)
C31 C32 C33 C34 -2(3)
C32 C33 C34 C35 3(3)
C31 C30 C35 C34 3(2)
P3 C30 C35 C34 -178.4(14)
C33 C34 C35 C30 -3(3)
C2 P4 C36 C38 -115.1(14)
C41 P4 C36 C38 133.3(14)
Ag4 P4 C36 C38 14.8(16)
C2 P4 C36 C37 59.2(15)
C41 P4 C36 C37 -52.4(16)
Ag4 P4 C36 C37 -171.0(12)
C38 C36 C37 C69 -1(3)
P4 C36 C37 C69 -174.7(14)
C37 C36 C38 C39 1(3)
P4 C36 C38 C39 175.3(12)
C36 C38 C39 C40 0(3)
C38 C39 C40 C69 -2(3)
C2 P4 C41 C46 -15.9(15)
C36 P4 C41 C46 94.4(15)
Ag4 P4 C41 C46 -141.3(13)
C2 P4 C41 C42 167.0(13)
C36 P4 C41 C42 -82.7(14)
Ag4 P4 C41 C42 41.6(14)
C46 C41 C42 C43 1(3)
P4 C41 C42 C43 178.4(17)
C41 C42 C43 C44 1(4)
C42 C43 C44 C45 -4(4)
C43 C44 C45 C46 5(4)
C42 C41 C46 C45 0(2)
P4 C41 C46 C45 -177.5(14)
C44 C45 C46 C41 -3(3)
C64 N6 C48 C47 -5(2)
Ag4 N6 C48 C47 170.0(11)
C54 C47 C48 N6 4(2)
C53 C1 C49 C50 5(2)
C53 C1 C49 C73 176.2(14)
C1 C49 C50 C51 -7(3)
C73 C49 C50 C51 -177.0(16)
C49 C50 C51 C52 1(3)
C49 C50 C51 Cl2 -178.1(18)
C49 C50 C51 Cl2' -176.4(17)
C50 C51 C52 C53 5(3)
Cl2 C51 C52 C53 -175.1(16)
Cl2' C51 C52 C53 -177.2(17)
C51 C52 C53 C1 -7(3)
C49 C1 C53 C52 2(3)
C64 N4 C54 C47 -2(2)
C64 N4 C54 C55 -179.8(13)
C48 C47 C54 N4 0(2)
C48 C47 C54 C55 177.5(14)
N4 C54 C55 C56 -162.7(15)
C47 C54 C55 C56 20(2)
N4 C54 C55 C60 18(2)
C47 C54 C55 C60 -159.4(17)
C60 C55 C56 C57 3(3)
C54 C55 C56 C57 -176.5(15)
C55 C56 C57 C58 -6(3)
C55 C56 C57 Cl1' -173(2)
C55 C56 C57 Cl1 -178.1(14)
C56 C57 C58 C59 6(3)
Cl1' C57 C58 C59 176(2)
Cl1 C57 C58 C59 176.3(18)
C57 C58 C59 C60 -1(3)
C56 C55 C60 C59 1(3)
C54 C55 C60 C59 -179.3(16)
C58 C59 C60 C55 -2(3)
Ag3 N5 C64 N4 -145.9(11)
Ag2 N5 C64 N4 108.1(13)
Ag3 N5 C64 N6 39.4(18)
Ag2 N5 C64 N6 -66.6(14)
C54 N4 C64 N5 -173.5(13)
C54 N4 C64 N6 1(2)
C48 N6 C64 N5 177.4(13)
Ag4 N6 C64 N5 2.2(18)
C48 N6 C64 N4 3(2)
Ag4 N6 C64 N4 -172.3(10)
C72 N1 C65 C63 1(2)
Ag2 N1 C65 C63 172.6(11)
C73 C63 C65 N1 3(2)
C15 C17 C66 C67 0(5)
C17 C66 C67 C68 6(4)
C15 C16 C68 C67 8(4)
P1 C16 C68 C67 -173(2)
C66 C67 C68 C16 -11(4)
C39 C40 C69 C37 3(3)
C36 C37 C69 C40 -1(3)
C12 C13 C71 C14 1(5)
C10 C14 C71 C13 2(4)
C73 N3 C72 N2 -180.0(13)
C73 N3 C72 N1 3(2)
Ag1 N2 C72 N3 -140.7(11)
Ag4 N2 C72 N3 111.5(12)
Ag1 N2 C72 N1 36.9(17)
Ag4 N2 C72 N1 -70.9(13)
C65 N1 C72 N3 -4(2)
Ag2 N1 C72 N3 -175.8(11)
C65 N1 C72 N2 178.9(13)
Ag2 N1 C72 N2 6.7(16)
C72 N3 C73 C63 2(2)
C72 N3 C73 C49 176.3(13)
C65 C63 C73 N3 -5(2)
C65 C63 C73 C49 -179.3(13)
C50 C49 C73 N3 -172.0(16)
C1 C49 C73 N3 17(2)
C50 C49 C73 C63 3(2)
C1 C49 C73 C63 -168.1(14)
